data_7040655
loop_
_publ_author_name
'Romero, Mar\'ia J'
'Carballido, Roc\'io'
'Rodr\'iguez-Silva, Laura'
'Maneiro, Marcelino'
'Zaragoza, Guillermo'
'Gonz\'alez-Noya, Ana M'
'Pedrido, Rosa'

_publ_section_title
;
 An unusual assembled Pb(ii) meso-helicate that shows the inert pair
 effect.
;
_journal_issue 41
_journal_name_full 'Dalton transactions (Cambridge, England : 2003)'
_journal_page_first 16162
_journal_page_last 16165
_journal_paper_doi 10.1039/c6dt03106d
_journal_volume 45
_journal_year 2016
_chemical_compound_source 'synthesis as described'
_chemical_formula_moiety 'C24 H20 N4 O4 Pb1'
_chemical_formula_sum 'C24 H20 N4 O4 Pb'
_chemical_formula_weight 635.63
_chemical_name_common '[Pb2(L)2] '
_chemical_name_systematic 2
_space_group_IT_number 14
_symmetry_cell_setting monoclinic
_symmetry_Int_Tables_number 14
_symmetry_space_group_name_Hall '-P 2ybc'
_symmetry_space_group_name_H-M 'P 1 21/c 1'
_atom_sites_solution_hydrogens geom
_atom_sites_solution_primary direct
_atom_sites_solution_secondary difmap
_audit_conform_dict_location ftp://ftp.iucr.org/pub/cif_core.dic
_audit_conform_dict_name cif_core.dic
_audit_conform_dict_version 2.3
_audit_creation_date 2009-05-19T13:51:06-00:00
_audit_creation_method 'WinGX routine CIF_UPDATE'
_audit_update_record
;
2016-06-22 deposited with the CCDC.
2016-09-16 downloaded from the CCDC.
;
_cell_angle_alpha 90
_cell_angle_beta 110.584(2)
_cell_angle_gamma 90
_cell_formula_units_Z 4
_cell_length_a 12.4274(4)
_cell_length_b 10.6731(3)
_cell_length_c 17.2083(5)
_cell_measurement_reflns_used 1979
_cell_measurement_temperature 100(2)
_cell_measurement_theta_max 26.45
_cell_measurement_theta_min 2.29
_cell_measurement_wavelength 0.71073
_cell_volume 2136.77(11)
_computing_cell_refinement 'APPEX2 (BRUKER AXS, 2005)'
_computing_data_collection 'APPEX2 (BRUKER AXS, 2005)'
_computing_data_reduction 'APPEX2 (BRUKER AXS, 2005)'
_computing_molecular_graphics 'Ortep-3 for Windows (Farrugia, 1997)'
_computing_publication_material 'WinGX publication routines (Farrugia, 1999)'
_computing_structure_refinement 'SHELXL-97 (Sheldrick, 2008)'
_computing_structure_solution 'DIRDIF-08  (Beurskens et all, 2007)'
_diffrn_ambient_temperature 100(2)
_diffrn_measured_fraction_theta_full 0.998
_diffrn_measured_fraction_theta_max 0.998
_diffrn_measurement_device 'four-circle diffractometer'
_diffrn_measurement_device_type 'BRUKER APPEX-II CCD'
_diffrn_measurement_method 'omega and phi scans'
_diffrn_radiation_monochromator graphite
_diffrn_radiation_probe x-ray
_diffrn_radiation_source 'fine-focus sealed tube'
_diffrn_radiation_type MoK\a
_diffrn_radiation_wavelength 0.7107
_diffrn_reflns_av_R_equivalents 0.0634
_diffrn_reflns_av_unetI/netI 0.0526
_diffrn_reflns_limit_h_max 14
_diffrn_reflns_limit_h_min -15
_diffrn_reflns_limit_k_max 13
_diffrn_reflns_limit_k_min 0
_diffrn_reflns_limit_l_max 22
_diffrn_reflns_limit_l_min 0
_diffrn_reflns_number 25486
_diffrn_reflns_theta_full 27.13
_diffrn_reflns_theta_max 27.13
_diffrn_reflns_theta_min 1.75
_exptl_absorpt_coefficient_mu 7.937
_exptl_absorpt_correction_T_max 0.451
_exptl_absorpt_correction_T_min 0.327
_exptl_absorpt_correction_type multi-scan
_exptl_absorpt_process_details 'BRUKER SADABS'
_exptl_crystal_colour colourless
_exptl_crystal_density_diffrn 1.976
_exptl_crystal_density_method 'not measured'
_exptl_crystal_description prism
_exptl_crystal_F_000 1224
_exptl_crystal_recrystallization_method 'Recrystallization from the mother liquors '
_exptl_crystal_size_max 0.15
_exptl_crystal_size_mid 0.11
_exptl_crystal_size_min 0.1
_refine_diff_density_max 1.18
_refine_diff_density_min -0.768
_refine_diff_density_rms 0.162
_refine_ls_extinction_method none
_refine_ls_goodness_of_fit_ref 1.007
_refine_ls_hydrogen_treatment mixed
_refine_ls_matrix_type full
_refine_ls_number_parameters 304
_refine_ls_number_reflns 4708
_refine_ls_number_restraints 2
_refine_ls_restrained_S_all 1.007
_refine_ls_R_factor_all 0.0545
_refine_ls_R_factor_gt 0.0333
_refine_ls_shift/su_max 0.001
_refine_ls_shift/su_mean 0
_refine_ls_structure_factor_coef Fsqd
_refine_ls_weighting_details 'calc w=1/[\s^2^(Fo^2^)+(0.0252P)^2^+3.6669P] where P=(Fo^2^+2Fc^2^)/3'
_refine_ls_weighting_scheme calc
_refine_ls_wR_factor_gt 0.0612
_refine_ls_wR_factor_ref 0.0676
_reflns_number_gt 3603
_reflns_number_total 4708
_reflns_threshold_expression >2\s(I)
_cod_data_source_file c6dt03106d2.cif
_cod_data_source_block L1-Pb
_cod_depositor_comments
;
The following automatic conversions were performed:
'_diffrn_radiation_monochromador' tag replaced with
'_diffrn_radiation_monochromator' tag as specified in the replacement
file
'/usr/data/users/saulius/crontab/automatic-downloads/rss-feeds/RSC/lib/lists/replacement-tags.lst'.

Automatic conversion script
Id: cif_correct_tags 4268 2015-11-12 08:31:59Z antanas 

 Adding full bibliography for 7040655.cif.
;
_cod_database_code 7040655

loop_
_symmetry_equiv_pos_as_xyz
'x, y, z'
'-x, y+1/2, -z+1/2'
'-x, -y, -z'
'x, -y-1/2, z-1/2'

loop_
_atom_site_label
_atom_site_type_symbol
_atom_site_fract_x
_atom_site_fract_y
_atom_site_fract_z
_atom_site_U_iso_or_equiv
_atom_site_adp_type
_atom_site_occupancy
_atom_site_symmetry_multiplicity
_atom_site_calc_flag
_atom_site_refinement_flags
C1 C 0.5305(4) 0.1472(5) -0.1378(3) 0.0214(12) Uani 1 1 d .
C2 C 0.5928(5) 0.1154(6) -0.1892(4) 0.0298(14) Uani 1 1 d .
H2 H 0.6366 0.176 -0.2032 0.036 Uiso 1 1 calc R
C3 C 0.5894(5) -0.0045(5) -0.2187(3) 0.0291(15) Uani 1 1 d .
H3 H 0.6304 -0.0242 -0.253 0.035 Uiso 1 1 calc R
C4 C 0.5260(5) -0.0962(6) -0.1981(3) 0.0249(12) Uani 1 1 d .
H4 H 0.5268 -0.1779 -0.2166 0.03 Uiso 1 1 calc R
C5 C 0.4615(5) -0.0663(5) -0.1500(3) 0.0218(12) Uani 1 1 d .
H5 H 0.417 -0.1278 -0.1377 0.026 Uiso 1 1 calc R
C6 C 0.4618(4) 0.0552(5) -0.1195(3) 0.0218(12) Uani 1 1 d .
C7 C 0.3875(4) 0.0861(5) -0.0708(3) 0.0207(12) Uani 1 1 d .
C8 C 0.4360(4) 0.4092(5) 0.0613(3) 0.0240(12) Uani 1 1 d .
H8A H 0.4987 0.3782 0.1079 0.036 Uiso 1 1 calc R
H8B H 0.4157 0.4919 0.0734 0.036 Uiso 1 1 calc R
H8C H 0.4585 0.4122 0.0134 0.036 Uiso 1 1 calc R
C9 C 0.3349(4) 0.3243(5) 0.0444(3) 0.0183(11) Uani 1 1 d .
C10 C 0.2482(4) 0.3508(5) 0.0823(3) 0.0169(11) Uani 1 1 d .
C11 C 0.2752(5) 0.4097(5) 0.1591(3) 0.0229(12) Uani 1 1 d .
H11 H 0.3493 0.4392 0.1864 0.028 Uiso 1 1 calc R
C12 C 0.1917(5) 0.4244(5) 0.1949(3) 0.0243(12) Uani 1 1 d .
H12 H 0.2106 0.464 0.2461 0.029 Uiso 1 1 calc R
C13 C 0.0807(5) 0.3809(5) 0.1552(3) 0.0228(12) Uani 1 1 d .
H13 H 0.0254 0.3913 0.1796 0.027 Uiso 1 1 calc R
C14 C 0.0526(4) 0.3216(5) 0.0786(3) 0.0197(12) Uani 1 1 d .
C15 C 0.1345(4) 0.3119(5) 0.0410(3) 0.0173(11) Uani 1 1 d .
H15 H 0.1137 0.2791 -0.0124 0.021 Uiso 1 1 calc R
C16 C -0.1506(5) 0.3210(5) -0.0310(3) 0.0256(13) Uani 1 1 d .
H16A H -0.2173 0.2682 -0.051 0.038 Uiso 1 1 calc R
H16B H -0.1228 0.338 -0.0754 0.038 Uiso 1 1 calc R
H16C H -0.1706 0.3983 -0.011 0.038 Uiso 1 1 calc R
C17 C -0.0604(4) 0.2571(5) 0.0370(3) 0.0208(12) Uani 1 1 d .
C18 C 0.0051(4) -0.0243(6) 0.1382(3) 0.0205(11) Uani 1 1 d .
C19 C 0.0923(4) -0.0780(5) 0.2140(3) 0.0205(12) Uani 1 1 d .
C20 C 0.1669(5) -0.0004(5) 0.2770(3) 0.0242(13) Uani 1 1 d .
C21 C 0.2401(5) -0.0541(6) 0.3494(3) 0.0316(15) Uani 1 1 d .
H21 H 0.2868 -0.0032 0.3917 0.038 Uiso 1 1 calc R
C22 C 0.2445(5) -0.1823(6) 0.3594(4) 0.0320(15) Uani 1 1 d .
H22 H 0.2958 -0.2176 0.4076 0.038 Uiso 1 1 calc R
C23 C 0.1732(5) -0.2584(6) 0.2981(3) 0.0283(14) Uani 1 1 d .
H23 H 0.1763 -0.3449 0.305 0.034 Uiso 1 1 calc R
C24 C 0.0981(5) -0.2069(6) 0.2274(3) 0.0245(13) Uani 1 1 d .
H24 H 0.0494 -0.2592 0.1869 0.029 Uiso 1 1 calc R
N1 N 0.3970(4) 0.1999(4) -0.0402(3) 0.0200(10) Uani 1 1 d .
N2 N 0.3197(4) 0.2236(4) 0.0004(3) 0.0187(10) Uani 1 1 d .
N3 N -0.0763(4) 0.1448(4) 0.0585(3) 0.0212(10) Uani 1 1 d .
N4 N 0.0144(4) 0.0963(5) 0.1265(3) 0.0237(10) Uani 1 1 d D
O1 O 0.5383(3) 0.2641(4) -0.1100(3) 0.0310(10) Uani 1 1 d .
H1 H 0.4951 0.2735 -0.0838 0.047 Uiso 1 1 calc R
O2 O 0.3188(3) -0.0037(3) -0.0629(2) 0.0257(9) Uani 1 1 d .
O3 O -0.0709(3) -0.0988(3) 0.0915(2) 0.0255(9) Uani 1 1 d .
O4 O 0.1709(4) 0.1257(4) 0.2711(3) 0.0353(10) Uani 1 1 d D
H4A H 0.132(4) 0.141(5) 0.2224(17) 0.053 Uiso 1 1 d D
Pb1 Pb 0.216760(17) 0.03002(2) 0.021099(12) 0.01940(7) Uani 1 1 d .

loop_
_atom_site_aniso_label
_atom_site_aniso_U_11
_atom_site_aniso_U_22
_atom_site_aniso_U_33
_atom_site_aniso_U_23
_atom_site_aniso_U_13
_atom_site_aniso_U_12
C1 0.016(3) 0.022(3) 0.023(3) 0.003(2) 0.003(2) 0.004(2)
C2 0.023(3) 0.030(4) 0.036(3) 0.010(3) 0.010(3) 0.005(3)
C3 0.028(3) 0.037(4) 0.025(3) 0.005(3) 0.013(3) 0.006(3)
C4 0.023(3) 0.024(3) 0.023(3) 0.000(2) 0.002(2) 0.005(3)
C5 0.023(3) 0.021(3) 0.020(3) 0.003(2) 0.005(2) 0.001(2)
C6 0.017(3) 0.021(3) 0.024(3) 0.002(2) 0.005(2) -0.002(2)
C7 0.013(3) 0.023(3) 0.020(3) 0.004(2) -0.001(2) -0.006(2)
C8 0.022(3) 0.021(3) 0.029(3) -0.004(2) 0.009(2) -0.008(2)
C9 0.018(3) 0.020(3) 0.013(3) 0.002(2) 0.001(2) 0.003(2)
C10 0.022(3) 0.011(3) 0.015(3) 0.002(2) 0.003(2) -0.001(2)
C11 0.020(3) 0.019(3) 0.025(3) -0.006(2) 0.001(2) 0.000(2)
C12 0.023(3) 0.024(3) 0.024(3) -0.006(2) 0.007(2) 0.001(2)
C13 0.024(3) 0.017(3) 0.030(3) -0.003(2) 0.014(3) -0.004(2)
C14 0.017(3) 0.015(3) 0.025(3) 0.003(2) 0.005(2) -0.001(2)
C15 0.022(3) 0.011(3) 0.015(3) 0.001(2) 0.003(2) 0.001(2)
C16 0.024(3) 0.019(3) 0.034(3) 0.006(3) 0.010(3) 0.001(2)
C17 0.017(3) 0.018(3) 0.029(3) -0.002(2) 0.010(2) -0.002(2)
C18 0.018(3) 0.022(3) 0.024(3) -0.004(3) 0.011(2) -0.003(3)
C19 0.014(3) 0.026(3) 0.021(3) 0.000(2) 0.006(2) 0.001(2)
C20 0.017(3) 0.025(4) 0.030(3) -0.001(2) 0.008(2) -0.003(2)
C21 0.019(3) 0.049(5) 0.025(3) -0.003(3) 0.006(2) -0.005(3)
C22 0.024(3) 0.040(4) 0.032(3) 0.007(3) 0.009(3) 0.010(3)
C23 0.035(4) 0.020(3) 0.033(3) 0.005(3) 0.017(3) 0.008(3)
C24 0.022(3) 0.031(3) 0.024(3) 0.002(3) 0.012(2) 0.002(3)
N1 0.019(2) 0.019(3) 0.021(2) 0.0004(19) 0.0055(19) -0.0002(19)
N2 0.015(2) 0.021(3) 0.019(2) -0.0007(19) 0.0046(18) -0.0015(18)
N3 0.017(2) 0.021(3) 0.024(2) 0.000(2) 0.006(2) -0.0007(19)
N4 0.017(2) 0.021(3) 0.029(3) 0.003(2) 0.002(2) -0.006(2)
O1 0.028(2) 0.027(2) 0.042(3) 0.0006(19) 0.018(2) -0.0057(19)
O2 0.030(2) 0.024(2) 0.026(2) -0.0017(16) 0.0129(18) -0.0041(16)
O3 0.029(2) 0.015(2) 0.026(2) -0.0023(17) 0.0016(17) -0.0027(17)
O4 0.030(2) 0.026(2) 0.038(3) -0.003(2) -0.003(2) -0.0036(19)
Pb1 0.01746(11) 0.01953(11) 0.02018(11) 0.00106(10) 0.00532(8) -0.00216(10)

loop_
_atom_type_symbol
_atom_type_description
_atom_type_scat_dispersion_real
_atom_type_scat_dispersion_imag
_atom_type_scat_source
C C 0.0033 0.0016 'International Tables Vol C Tables 4.2.6.8 and 6.1.1.4'
H H 0 0 'International Tables Vol C Tables 4.2.6.8 and 6.1.1.4'
N N 0.0061 0.0033 'International Tables Vol C Tables 4.2.6.8 and 6.1.1.4'
O O 0.0106 0.006 'International Tables Vol C Tables 4.2.6.8 and 6.1.1.4'
Pb Pb -3.3944 10.1111 'International Tables Vol C Tables 4.2.6.8 and 6.1.1.4'

loop_
_geom_angle_atom_site_label_1
_geom_angle_atom_site_label_2
_geom_angle_atom_site_label_3
_geom_angle
_geom_angle_site_symmetry_1
_geom_angle_site_symmetry_3
O1 C1 C2 117.8(5) . .
O1 C1 C6 123.3(5) . .
C2 C1 C6 118.9(5) . .
C3 C2 C1 120.4(6) . .
C3 C2 H2 119.8 . .
C1 C2 H2 119.8 . .
C2 C3 C4 120.9(5) . .
C2 C3 H3 119.5 . .
C4 C3 H3 119.5 . .
C5 C4 C3 119.7(5) . .
C5 C4 H4 120.1 . .
C3 C4 H4 120.1 . .
C4 C5 C6 121.0(5) . .
C4 C5 H5 119.5 . .
C6 C5 H5 119.5 . .
C5 C6 C1 119.0(5) . .
C5 C6 C7 119.8(5) . .
C1 C6 C7 121.2(5) . .
N1 C7 O2 126.8(5) . .
N1 C7 C6 116.5(5) . .
O2 C7 C6 116.7(5) . .
C9 C8 H8A 109.5 . .
C9 C8 H8B 109.5 . .
H8A C8 H8B 109.5 . .
C9 C8 H8C 109.5 . .
H8A C8 H8C 109.5 . .
H8B C8 H8C 109.5 . .
N2 C9 C10 116.2(5) . .
N2 C9 C8 124.1(5) . .
C10 C9 C8 119.7(5) . .
C11 C10 C15 118.5(5) . .
C11 C10 C9 122.6(5) . .
C15 C10 C9 118.9(4) . .
C12 C11 C10 120.3(5) . .
C12 C11 H11 119.9 . .
C10 C11 H11 119.9 . .
C13 C12 C11 120.8(5) . .
C13 C12 H12 119.6 . .
C11 C12 H12 119.6 . .
C12 C13 C14 119.6(5) . .
C12 C13 H13 120.2 . .
C14 C13 H13 120.2 . .
C15 C14 C13 119.6(5) . .
C15 C14 C17 117.3(5) . .
C13 C14 C17 122.9(5) . .
C14 C15 C10 120.9(5) . .
C14 C15 H15 119.5 . .
C10 C15 H15 119.5 . .
C17 C16 H16A 109.5 . .
C17 C16 H16B 109.5 . .
H16A C16 H16B 109.5 . .
C17 C16 H16C 109.5 . .
H16A C16 H16C 109.5 . .
H16B C16 H16C 109.5 . .
N3 C17 C16 120.5(5) . .
N3 C17 C14 120.1(5) . .
C16 C17 C14 119.4(5) . .
O3 C18 N4 126.7(5) . .
O3 C18 C19 117.4(5) . .
N4 C18 C19 115.8(5) . .
C24 C19 C20 118.0(5) . .
C24 C19 C18 120.3(5) . .
C20 C19 C18 121.6(5) . .
O4 C20 C21 116.7(5) . .
O4 C20 C19 123.8(5) . .
C21 C20 C19 119.5(5) . .
C22 C21 C20 120.6(6) . .
C22 C21 H21 119.7 . .
C20 C21 H21 119.7 . .
C21 C22 C23 120.2(5) . .
C21 C22 H22 119.9 . .
C23 C22 H22 119.9 . .
C24 C23 C22 120.0(6) . .
C24 C23 H23 120 . .
C22 C23 H23 120 . .
C23 C24 C19 121.7(5) . .
C23 C24 H24 119.2 . .
C19 C24 H24 119.2 . .
C7 N1 N2 112.9(4) . .
C9 N2 N1 117.4(4) . .
C9 N2 Pb1 125.3(3) . .
N1 N2 Pb1 113.3(3) . .
C17 N3 N4 114.9(4) . .
C17 N3 Pb1 131.3(4) . 3
N4 N3 Pb1 111.6(3) . 3
C18 N4 N3 113.6(4) . .
C1 O1 H1 109.5 . .
C7 O2 Pb1 118.6(3) . .
C18 O3 Pb1 121.9(4) . 3
C20 O4 H4A 104(4) . .
O3 Pb1 O2 87.96(14) 3 .
O3 Pb1 N2 84.62(13) 3 .
O2 Pb1 N2 67.27(13) . .
O3 Pb1 N3 65.98(13) 3 3
O2 Pb1 N3 88.44(13) . 3
N2 Pb1 N3 142.77(13) . 3

loop_
_geom_bond_atom_site_label_1
_geom_bond_atom_site_label_2
_geom_bond_distance
_geom_bond_site_symmetry_2
C1 O1 1.327(6) .
C1 C2 1.406(8) .
C1 C6 1.407(7) .
C2 C3 1.372(8) .
C2 H2 0.93 .
C3 C4 1.378(8) .
C3 H3 0.93 .
C4 C5 1.377(7) .
C4 H4 0.93 .
C5 C6 1.399(7) .
C5 H5 0.93 .
C6 C7 1.486(7) .
C7 N1 1.312(7) .
C7 O2 1.322(6) .
C8 C9 1.492(7) .
C8 H8A 0.96 .
C8 H8B 0.96 .
C8 H8C 0.96 .
C9 N2 1.290(6) .
C9 C10 1.470(7) .
C10 C11 1.393(7) .
C10 C15 1.403(7) .
C11 C12 1.389(7) .
C11 H11 0.93 .
C12 C13 1.387(7) .
C12 H12 0.93 .
C13 C14 1.391(7) .
C13 H13 0.93 .
C14 C15 1.390(7) .
C14 C17 1.500(7) .
C15 H15 0.93 .
C16 C17 1.473(7) .
C16 H16A 0.96 .
C16 H16B 0.96 .
C16 H16C 0.96 .
C17 N3 1.290(7) .
C18 O3 1.279(6) .
C18 N4 1.314(7) .
C18 C19 1.488(7) .
C19 C24 1.392(8) .
C19 C20 1.419(7) .
C20 O4 1.351(6) .
C20 C21 1.383(8) .
C21 C22 1.378(8) .
C21 H21 0.93 .
C22 C23 1.379(8) .
C22 H22 0.93 .
C23 C24 1.362(7) .
C23 H23 0.93 .
C24 H24 0.93 .
N1 N2 1.396(6) .
N2 Pb1 2.520(4) .
N3 N4 1.407(6) .
N3 Pb1 2.593(4) 3
O1 H1 0.82 .
O2 Pb1 2.261(4) .
O3 Pb1 2.260(4) 3
O4 H4A 0.825(18) .
Pb1 O3 2.260(4) 3
Pb1 N3 2.593(4) 3

loop_
_geom_torsion_atom_site_label_1
_geom_torsion_atom_site_label_2
_geom_torsion_atom_site_label_3
_geom_torsion_atom_site_label_4
_geom_torsion
_geom_torsion_site_symmetry_1
_geom_torsion_site_symmetry_4
O1 C1 C2 C3 179.0(5) . .
C6 C1 C2 C3 -2.0(8) . .
C1 C2 C3 C4 -0.6(9) . .
C2 C3 C4 C5 2.6(9) . .
C3 C4 C5 C6 -1.9(8) . .
C4 C5 C6 C1 -0.7(8) . .
C4 C5 C6 C7 177.4(5) . .
O1 C1 C6 C5 -178.4(5) . .
C2 C1 C6 C5 2.6(8) . .
O1 C1 C6 C7 3.5(8) . .
C2 C1 C6 C7 -175.4(5) . .
C5 C6 C7 N1 176.3(5) . .
C1 C6 C7 N1 -5.7(7) . .
C5 C6 C7 O2 -3.7(7) . .
C1 C6 C7 O2 174.4(5) . .
N2 C9 C10 C11 146.7(5) . .
C8 C9 C10 C11 -30.6(7) . .
N2 C9 C10 C15 -31.3(7) . .
C8 C9 C10 C15 151.4(5) . .
C15 C10 C11 C12 2.6(8) . .
C9 C10 C11 C12 -175.3(5) . .
C10 C11 C12 C13 0.1(9) . .
C11 C12 C13 C14 0.1(8) . .
C12 C13 C14 C15 -3.0(8) . .
C12 C13 C14 C17 171.7(5) . .
C13 C14 C15 C10 5.8(8) . .
C17 C14 C15 C10 -169.2(5) . .
C11 C10 C15 C14 -5.6(8) . .
C9 C10 C15 C14 172.4(5) . .
C15 C14 C17 N3 93.4(6) . .
C13 C14 C17 N3 -81.5(7) . .
C15 C14 C17 C16 -83.9(6) . .
C13 C14 C17 C16 101.3(6) . .
O3 C18 C19 C24 7.6(7) . .
N4 C18 C19 C24 -172.7(5) . .
O3 C18 C19 C20 -168.5(5) . .
N4 C18 C19 C20 11.2(7) . .
C24 C19 C20 O4 179.0(5) . .
C18 C19 C20 O4 -4.8(8) . .
C24 C19 C20 C21 -1.4(7) . .
C18 C19 C20 C21 174.8(5) . .
O4 C20 C21 C22 -177.7(5) . .
C19 C20 C21 C22 2.7(8) . .
C20 C21 C22 C23 -2.0(8) . .
C21 C22 C23 C24 0.1(8) . .
C22 C23 C24 C19 1.2(8) . .
C20 C19 C24 C23 -0.5(8) . .
C18 C19 C24 C23 -176.7(5) . .
O2 C7 N1 N2 -3.6(7) . .
C6 C7 N1 N2 176.5(4) . .
C10 C9 N2 N1 176.4(4) . .
C8 C9 N2 N1 -6.4(7) . .
C10 C9 N2 Pb1 -27.9(6) . .
C8 C9 N2 Pb1 149.2(4) . .
C7 N1 N2 C9 168.6(5) . .
C7 N1 N2 Pb1 10.1(5) . .
C16 C17 N3 N4 -177.4(4) . .
C14 C17 N3 N4 5.3(7) . .
C16 C17 N3 Pb1 21.0(7) . 3
C14 C17 N3 Pb1 -156.2(4) . 3
O3 C18 N4 N3 5.5(8) . .
C19 C18 N4 N3 -174.2(4) . .
C17 N3 N4 C18 -169.1(5) . .
Pb1 N3 N4 C18 -3.9(5) 3 .
N1 C7 O2 Pb1 -6.1(7) . .
C6 C7 O2 Pb1 173.8(3) . .
N4 C18 O3 Pb1 -4.0(7) . 3
C19 C18 O3 Pb1 175.7(3) . 3
C7 O2 Pb1 O3 92.9(4) . 3
C7 O2 Pb1 N2 7.9(3) . .
C7 O2 Pb1 N3 159.0(4) . 3
C9 N2 Pb1 O3 103.9(4) . 3
N1 N2 Pb1 O3 -99.6(3) . 3
C9 N2 Pb1 O2 -166.1(5) . .
N1 N2 Pb1 O2 -9.5(3) . .
C9 N2 Pb1 N3 140.8(4) . 3
N1 N2 Pb1 N3 -62.7(4) . 3
